data_4126769
loop_
_publ_author_name
'Condakes, Matthew L.'
'Hung, Kevin'
'Harwood, Stephen'
'Maimone, Thomas J.'

_publ_section_title
;
 Total Syntheses of (-)-Majucin and (-)-Jiadifenoxolane A, Complex
 Majucin-Type Illicium Sesquiterpenes.
;
_journal_name_full 'Journal of the American Chemical Society'
_journal_paper_doi 10.1021/jacs.7b11493
_journal_year 2017
_chemical_absolute_configuration ad
_chemical_formula_sum 'C15 H20 O6'
_chemical_formula_weight 296.31
_chemical_name_common MC001
_space_group_crystal_system monoclinic
_space_group_IT_number 4
_space_group_name_Hall 'P 2yb'
_space_group_name_H-M_alt 'P 1 21 1'
_symmetry_space_group_name_Hall 'P 2yb'
_symmetry_space_group_name_H-M 'P 1 21 1'
_atom_sites_solution_hydrogens difmap
_atom_sites_solution_primary iterative
_atom_sites_solution_secondary difmap
_audit_creation_method SHELXL-2014/7
_cell_angle_alpha 90
_cell_angle_beta 110.960(2)
_cell_angle_gamma 90
_cell_formula_units_Z 2
_cell_length_a 9.1952(3)
_cell_length_b 7.0323(2)
_cell_length_c 11.6867(4)
_cell_measurement_reflns_used 9838
_cell_measurement_temperature 100(2)
_cell_measurement_theta_max 28.37
_cell_measurement_theta_min 2.37
_cell_volume 705.70(4)
_computing_cell_refinement 'Bruker SAINT'
_computing_data_collection 'Bruker APEX2'
_computing_data_reduction 'Bruker SAINT'
_computing_molecular_graphics Mercury
_computing_publication_material WinGX
_computing_structure_refinement 'SHELXL-2014/7 (Sheldrick, 2014)'
_computing_structure_solution 'SHELXT (Sheldrick 2014)'
_diffrn_ambient_temperature 100(2)
_diffrn_detector_area_resol_mean 8.366
_diffrn_measured_fraction_theta_full 1.000
_diffrn_measured_fraction_theta_max 0.997
_diffrn_measurement_device_type 'Bruker APEX-II CCD'
_diffrn_measurement_method 'phi and omega scans'
_diffrn_radiation_type MoK\a
_diffrn_radiation_wavelength 0.71073
_diffrn_reflns_av_R_equivalents 0.0363
_diffrn_reflns_av_unetI/netI 0.0215
_diffrn_reflns_Laue_measured_fraction_full 1.000
_diffrn_reflns_Laue_measured_fraction_max 0.997
_diffrn_reflns_limit_h_max 12
_diffrn_reflns_limit_h_min -12
_diffrn_reflns_limit_k_max 9
_diffrn_reflns_limit_k_min -9
_diffrn_reflns_limit_l_max 15
_diffrn_reflns_limit_l_min -15
_diffrn_reflns_number 36087
_diffrn_reflns_point_group_measured_fraction_full 1.000
_diffrn_reflns_point_group_measured_fraction_max 0.996
_diffrn_reflns_theta_full 28.000
_diffrn_reflns_theta_max 28.374
_diffrn_reflns_theta_min 1.866
_diffrn_source 'microfocus sealed tube'
_exptl_absorpt_coefficient_mu 0.108
_exptl_absorpt_correction_T_max 0.647
_exptl_absorpt_correction_T_min 0.618
_exptl_absorpt_correction_type multi-scan
_exptl_absorpt_process_details SADABS
_exptl_crystal_colour Colourless
_exptl_crystal_density_diffrn 1.394
_exptl_crystal_description Block
_exptl_crystal_F_000 316
_exptl_crystal_size_max 0.240
_exptl_crystal_size_mid 0.100
_exptl_crystal_size_min 0.050
_refine_diff_density_max 0.296
_refine_diff_density_min -0.199
_refine_diff_density_rms 0.044
_refine_ls_abs_structure_details
;
 Flack x determined using 1468 quotients [(I+)-(I-)]/[(I+)+(I-)]
 (Parsons, Flack and Wagner, Acta Cryst. B69 (2013) 249-259).
;
_refine_ls_abs_structure_Flack 0.4(2)
_refine_ls_extinction_method none
_refine_ls_goodness_of_fit_ref 1.060
_refine_ls_hydrogen_treatment refall
_refine_ls_matrix_type full
_refine_ls_number_parameters 270
_refine_ls_number_reflns 3542
_refine_ls_number_restraints 1
_refine_ls_restrained_S_all 1.060
_refine_ls_R_factor_all 0.0355
_refine_ls_R_factor_gt 0.0335
_refine_ls_shift/su_max 0.000
_refine_ls_shift/su_mean 0.000
_refine_ls_structure_factor_coef Fsqd
_refine_ls_weighting_details 'w=1/[\s^2^(Fo^2^)+(0.0565P)^2^+0.1038P] where P=(Fo^2^+2Fc^2^)/3'
_refine_ls_weighting_scheme calc
_refine_ls_wR_factor_gt 0.0889
_refine_ls_wR_factor_ref 0.0899
_reflns_Friedel_coverage 0.850
_reflns_Friedel_fraction_full 1.000
_reflns_Friedel_fraction_max 0.994
_reflns_number_gt 3371
_reflns_number_total 3542
_reflns_threshold_expression 'I > 2\s(I)'
_cod_data_source_file ja7b11493_si_004.cif
_cod_data_source_block MC001
_cod_database_code 4126769
_shelx_shelxl_version_number 2014/7
_shelx_space_group_comment
;
The symmetry employed for this shelxl refinement is uniquely defined
by the following loop, which should always be used as a source of
symmetry information in preference to the above space-group names.
They are only intended as comments.
;
_shelx_estimated_absorpt_t_min 0.975
_shelx_estimated_absorpt_t_max 0.995

loop_
_space_group_symop_operation_xyz
'x, y, z'
'-x, y+1/2, -z'

loop_
_atom_site_label
_atom_site_type_symbol
_atom_site_fract_x
_atom_site_fract_y
_atom_site_fract_z
_atom_site_U_iso_or_equiv
_atom_site_adp_type
_atom_site_occupancy
_atom_site_site_symmetry_order
_atom_site_calc_flag
C1 C 0.8980(2) 0.6688(3) 0.12984(18) 0.0188(4) Uani 1 1 d
C2 C 0.9992(2) 0.5062(3) 0.10948(18) 0.0202(4) Uani 1 1 d
C3 C 0.8966(2) 0.2676(3) 0.2177(2) 0.0204(4) Uani 1 1 d
C4 C 0.7602(2) 0.4009(3) 0.19738(17) 0.0163(4) Uani 1 1 d
C5 C 0.6443(2) 0.3757(3) 0.06521(18) 0.0212(4) Uani 1 1 d
C6 C 0.8261(2) 0.6058(3) 0.22262(17) 0.0164(4) Uani 1 1 d
C7 C 0.6926(2) 0.7231(3) 0.23398(17) 0.0164(4) Uani 1 1 d
C8 C 0.6267(2) 0.5939(3) 0.31029(17) 0.0164(4) Uani 1 1 d
C9 C 0.4472(2) 0.5832(3) 0.26869(18) 0.0188(4) Uani 1 1 d
C10 C 0.3684(3) 0.7398(4) 0.3157(2) 0.0264(4) Uani 1 1 d
C11 C 0.4189(2) 0.3802(3) 0.3048(2) 0.0226(4) Uani 1 1 d
C12 C 0.5297(2) 0.2599(3) 0.26275(19) 0.0200(4) Uani 1 1 d
C13 C 0.6755(2) 0.3841(3) 0.29098(16) 0.0159(4) Uani 1 1 d
C14 C 0.8173(2) 0.4596(3) 0.49439(17) 0.0182(4) Uani 1 1 d
C15 C 0.7083(2) 0.6250(3) 0.44890(18) 0.0189(4) Uani 1 1 d
O1 O 0.78487(17) 0.7252(3) 0.01695(13) 0.0232(3) Uani 1 1 d
O2 O 1.08557(18) 0.5362(2) 0.05378(14) 0.0260(3) Uani 1 1 d
O3 O 0.99515(17) 0.3307(2) 0.15042(14) 0.0236(3) Uani 1 1 d
O4 O 0.95210(16) 0.5939(2) 0.33840(13) 0.0185(3) Uani 1 1 d
O5 O 0.78580(16) 0.3213(2) 0.40981(12) 0.0177(3) Uani 1 1 d
O6 O 0.91568(16) 0.4409(2) 0.59516(13) 0.0223(3) Uani 1 1 d
H1 H 0.824(3) 0.814(5) -0.017(3) 0.030(7) Uiso 1 1 d
H1A H 0.975(3) 0.782(4) 0.170(3) 0.026(7) Uiso 1 1 d
H3A H 0.858(3) 0.143(4) 0.188(2) 0.021(6) Uiso 1 1 d
H3B H 0.966(3) 0.258(4) 0.303(3) 0.024(7) Uiso 1 1 d
H4 H 0.982(4) 0.690(6) 0.361(3) 0.040(9) Uiso 1 1 d
H5A H 0.693(3) 0.401(4) 0.001(3) 0.028(7) Uiso 1 1 d
H5B H 0.609(3) 0.248(4) 0.056(2) 0.016(6) Uiso 1 1 d
H5C H 0.557(3) 0.468(4) 0.047(2) 0.020(6) Uiso 1 1 d
H7A H 0.619(3) 0.747(4) 0.156(3) 0.025(6) Uiso 1 1 d
H7B H 0.733(3) 0.835(4) 0.272(2) 0.016(6) Uiso 1 1 d
H9 H 0.407(3) 0.584(4) 0.179(2) 0.013(5) Uiso 1 1 d
H10A H 0.397(4) 0.855(6) 0.291(3) 0.041(9) Uiso 1 1 d
H10B H 0.254(3) 0.720(4) 0.277(2) 0.020(6) Uiso 1 1 d
H10C H 0.405(3) 0.715(4) 0.405(2) 0.022(6) Uiso 1 1 d
H11A H 0.307(3) 0.356(4) 0.266(2) 0.028(7) Uiso 1 1 d
H11B H 0.452(3) 0.376(4) 0.397(3) 0.027(7) Uiso 1 1 d
H12A H 0.483(3) 0.231(4) 0.173(3) 0.026(6) Uiso 1 1 d
H12B H 0.554(3) 0.139(5) 0.299(3) 0.032(8) Uiso 1 1 d
H15A H 0.766(3) 0.735(4) 0.473(2) 0.016(6) Uiso 1 1 d
H15B H 0.635(3) 0.617(4) 0.490(2) 0.021(6) Uiso 1 1 d

loop_
_atom_site_aniso_label
_atom_site_aniso_U_11
_atom_site_aniso_U_22
_atom_site_aniso_U_33
_atom_site_aniso_U_23
_atom_site_aniso_U_13
_atom_site_aniso_U_12
C1 0.0154(8) 0.0216(10) 0.0192(9) 0.0036(7) 0.0059(7) 0.0015(7)
C2 0.0176(8) 0.0240(10) 0.0166(8) -0.0017(8) 0.0033(7) 0.0019(7)
C3 0.0215(10) 0.0175(10) 0.0232(10) 0.0012(7) 0.0092(8) 0.0019(8)
C4 0.0162(8) 0.0154(9) 0.0165(8) -0.0001(7) 0.0046(7) 0.0003(7)
C5 0.0221(10) 0.0213(10) 0.0167(9) -0.0021(8) 0.0027(7) -0.0030(8)
C6 0.0146(8) 0.0176(9) 0.0157(8) 0.0000(7) 0.0036(7) 0.0002(7)
C7 0.0147(8) 0.0143(9) 0.0190(9) 0.0012(7) 0.0046(7) 0.0006(7)
C8 0.0145(8) 0.0170(9) 0.0162(8) -0.0005(7) 0.0036(7) 0.0002(7)
C9 0.0150(8) 0.0206(10) 0.0198(9) 0.0009(8) 0.0049(7) 0.0005(7)
C10 0.0190(10) 0.0274(11) 0.0331(11) -0.0034(9) 0.0098(9) 0.0023(9)
C11 0.0182(9) 0.0249(10) 0.0234(9) 0.0015(8) 0.0059(8) -0.0038(8)
C12 0.0178(9) 0.0171(10) 0.0229(9) 0.0008(8) 0.0043(7) -0.0030(7)
C13 0.0152(8) 0.0154(8) 0.0143(8) 0.0006(7) 0.0019(7) -0.0005(7)
C14 0.0163(8) 0.0215(10) 0.0166(9) 0.0002(7) 0.0057(7) -0.0012(8)
C15 0.0195(9) 0.0188(10) 0.0165(9) -0.0013(7) 0.0042(7) 0.0002(8)
O1 0.0172(7) 0.0301(8) 0.0206(7) 0.0091(6) 0.0045(5) 0.0016(6)
O2 0.0240(7) 0.0316(9) 0.0251(7) 0.0000(6) 0.0121(6) 0.0042(6)
O3 0.0236(7) 0.0221(8) 0.0274(8) 0.0009(6) 0.0119(6) 0.0054(6)
O4 0.0169(6) 0.0167(7) 0.0180(7) -0.0001(6) 0.0015(5) -0.0012(6)
O5 0.0188(6) 0.0160(7) 0.0155(6) 0.0017(5) 0.0024(5) 0.0013(5)
O6 0.0229(7) 0.0222(7) 0.0166(7) 0.0014(6) 0.0006(5) 0.0001(6)

loop_
_atom_type_symbol
_atom_type_description
_atom_type_scat_dispersion_real
_atom_type_scat_dispersion_imag
_atom_type_scat_source
C C 0.0033 0.0016 'International Tables Vol C Tables 4.2.6.8 and 6.1.1.4'
H H 0.0000 0.0000 'International Tables Vol C Tables 4.2.6.8 and 6.1.1.4'
O O 0.0106 0.0060 'International Tables Vol C Tables 4.2.6.8 and 6.1.1.4'

loop_
_geom_angle_atom_site_label_1
_geom_angle_atom_site_label_2
_geom_angle_atom_site_label_3
_geom_angle
O1 C1 C6 112.55(16)
O1 C1 C2 110.27(16)
C6 C1 C2 109.47(17)
O1 C1 H1A 110.9(15)
C6 C1 H1A 106.9(15)
C2 C1 H1A 106.5(14)
O2 C2 O3 117.58(19)
O2 C2 C1 120.04(19)
O3 C2 C1 122.38(18)
O3 C3 C4 111.38(16)
O3 C3 H3A 107.5(16)
C4 C3 H3A 109.1(15)
O3 C3 H3B 105.2(16)
C4 C3 H3B 114.2(16)
H3A C3 H3B 109(2)
C3 C4 C5 108.84(17)
C3 C4 C6 107.44(16)
C5 C4 C6 112.36(16)
C3 C4 C13 115.90(16)
C5 C4 C13 110.82(16)
C6 C4 C13 101.32(15)
C4 C5 H5A 113.0(15)
C4 C5 H5B 108.0(15)
H5A C5 H5B 108(2)
C4 C5 H5C 110.8(14)
H5A C5 H5C 105(2)
H5B C5 H5C 112(2)
O4 C6 C7 110.70(15)
O4 C6 C1 106.14(15)
C7 C6 C1 118.23(17)
O4 C6 C4 104.72(15)
C7 C6 C4 104.35(15)
C1 C6 C4 111.99(16)
C6 C7 C8 103.13(15)
C6 C7 H7A 109.7(17)
C8 C7 H7A 111.9(17)
C6 C7 H7B 108.1(15)
C8 C7 H7B 113.6(16)
H7A C7 H7B 110(2)
C15 C8 C7 112.38(16)
C15 C8 C9 113.71(16)
C7 C8 C9 116.32(16)
C15 C8 C13 103.08(15)
C7 C8 C13 106.06(14)
C9 C8 C13 103.61(15)
C10 C9 C11 115.03(17)
C10 C9 C8 116.28(17)
C11 C9 C8 103.03(16)
C10 C9 H9 109.8(14)
C11 C9 H9 105.3(15)
C8 C9 H9 106.4(13)
C9 C10 H10A 107(2)
C9 C10 H10B 107.3(16)
H10A C10 H10B 111(3)
C9 C10 H10C 103.4(16)
H10A C10 H10C 117(3)
H10B C10 H10C 111(2)
C12 C11 C9 103.14(16)
C12 C11 H11A 117.9(17)
C9 C11 H11A 106.7(18)
C12 C11 H11B 110.1(16)
C9 C11 H11B 107.5(18)
H11A C11 H11B 111(2)
C11 C12 C13 104.28(17)
C11 C12 H12A 111.4(16)
C13 C12 H12A 110.6(16)
C11 C12 H12B 115.4(18)
C13 C12 H12B 111.7(17)
H12A C12 H12B 104(3)
O5 C13 C12 106.72(15)
O5 C13 C4 109.77(14)
C12 C13 C4 120.66(16)
O5 C13 C8 106.37(14)
C12 C13 C8 106.91(15)
C4 C13 C8 105.57(15)
O6 C14 O5 121.84(19)
O6 C14 C15 126.95(19)
O5 C14 C15 111.06(16)
C14 C15 C8 105.97(16)
C14 C15 H15A 107.5(16)
C8 C15 H15A 116.9(15)
C14 C15 H15B 106.2(17)
C8 C15 H15B 110.8(16)
H15A C15 H15B 109(2)
C1 O1 H1 109.9(18)
C2 O3 C3 125.25(16)
C6 O4 H4 111(3)
C14 O5 C13 111.91(15)

loop_
_geom_bond_atom_site_label_1
_geom_bond_atom_site_label_2
_geom_bond_distance
C1 O1 1.414(2)
C1 C6 1.524(3)
C1 C2 1.545(3)
C1 H1A 1.05(3)
C2 O2 1.212(3)
C2 O3 1.329(3)
C3 O3 1.465(2)
C3 C4 1.515(3)
C3 H3A 0.96(3)
C3 H3B 0.97(3)
C4 C5 1.541(3)
C4 C6 1.550(3)
C4 C13 1.557(3)
C5 H5A 1.02(3)
C5 H5B 0.95(3)
C5 H5C 1.00(3)
C6 O4 1.435(2)
C6 C7 1.523(3)
C7 C8 1.541(3)
C7 H7A 0.94(3)
C7 H7B 0.92(3)
C8 C15 1.538(3)
C8 C9 1.546(3)
C8 C13 1.582(3)
C9 C10 1.524(3)
C9 C11 1.537(3)
C9 H9 0.98(2)
C10 H10A 0.93(4)
C10 H10B 0.99(3)
C10 H10C 0.99(3)
C11 C12 1.534(3)
C11 H11A 0.98(3)
C11 H11B 1.01(3)
C12 C13 1.534(3)
C12 H12A 1.00(3)
C12 H12B 0.94(3)
C13 O5 1.465(2)
C14 O6 1.208(2)
C14 O5 1.343(2)
C14 C15 1.503(3)
C15 H15A 0.92(3)
C15 H15B 0.96(3)
O1 H1 0.89(3)
O4 H4 0.74(4)
